data_4308501
loop_
_publ_author_name
'Xin-Yi Wang'
'Hai-Yan Wei'
'Zhe-Ming Wang'
'Zhi-Da Chen'
'Song Gao'

_publ_section_title
;
Formate The Analogue of Azide: Structural and Magnetic Properties of
M(HCOO)2(4,4'-bpy).nH2O (M = Mn, Co, Ni; n= 0, 5)
;
_journal_name_full 'Inorganic Chemistry'
_journal_page_first 572
_journal_page_last 583
_journal_paper_doi 10.1021/ic049170t
_journal_volume 44
_journal_year 2005
_chemical_absolute_configuration rm
_chemical_formula_moiety 'C12 H10 Co N2 O4'
_chemical_formula_sum 'C12 H10 Co N2 O4'
_chemical_formula_weight 305.15
_chemical_name_systematic
; 
 ? 
;
_space_group_IT_number 92
_symmetry_cell_setting tetragonal
_symmetry_space_group_name_Hall 'P 4abw 2nw'
_symmetry_space_group_name_H-M 'P 41 21 2'
_atom_sites_solution_hydrogens geom
_atom_sites_solution_primary direct
_atom_sites_solution_secondary difmap
_audit_creation_method SHELXL-97
_cell_angle_alpha 90.00
_cell_angle_beta 90.00
_cell_angle_gamma 90.00
_cell_formula_units_Z 4
_cell_length_a 7.9861(2)
_cell_length_b 7.9861(2)
_cell_length_c 17.4996(5)
_cell_measurement_reflns_used 14452
_cell_measurement_temperature 293(2)
_cell_measurement_theta_max 27.48
_cell_measurement_theta_min 3.45
_cell_volume 1116.09(5)
_computing_cell_refinement 'HKL Scalepack (Otwinowski and Minor, 1997)'
_computing_data_collection 'KappaCCD (Nonius B. V., 1998)'
_computing_data_reduction 'HKL Denzo (Otwinowski & Minor, 1997) and maXus (Mackay et al., 1998)'
_computing_molecular_graphics 'Bruker SHELXTL V5.1 (Sheldrick, 1998)'
_computing_publication_material 'SHELXL-97 (Sheldrick, 1997)'
_computing_structure_refinement 'SHELXL-97 (Sheldrick, 1997)'
_computing_structure_solution 'SHELXS-97 (Sheldrick, 1990)'
_diffrn_ambient_temperature 293(2)
_diffrn_detector_area_resol_mean 0.76
_diffrn_measured_fraction_theta_full 0.999
_diffrn_measured_fraction_theta_max 0.999
_diffrn_measurement_device_type 'NONIUS KappaCCD'
_diffrn_measurement_method CCD
_diffrn_radiation_monochromator graphite
_diffrn_radiation_source 'fine-focus sealed tube'
_diffrn_radiation_type MoK\a
_diffrn_radiation_wavelength 0.71073
_diffrn_reflns_av_R_equivalents 0.0777
_diffrn_reflns_av_sigmaI/netI 0.0387
_diffrn_reflns_limit_h_max 10
_diffrn_reflns_limit_h_min -10
_diffrn_reflns_limit_k_max 10
_diffrn_reflns_limit_k_min -10
_diffrn_reflns_limit_l_max 22
_diffrn_reflns_limit_l_min -22
_diffrn_reflns_number 21172
_diffrn_reflns_theta_full 27.48
_diffrn_reflns_theta_max 27.48
_diffrn_reflns_theta_min 3.45
_exptl_absorpt_coefficient_mu 1.550
_exptl_absorpt_correction_T_max 0.795
_exptl_absorpt_correction_T_min 0.682
_exptl_absorpt_correction_type empirical
_exptl_absorpt_process_details '(Blessing, 1995, 1997)'
_exptl_crystal_colour red
_exptl_crystal_density_diffrn 1.816
_exptl_crystal_density_method 'not measured'
_exptl_crystal_description block
_exptl_crystal_F_000 620
_exptl_crystal_size_max 0.3
_exptl_crystal_size_mid 0.3
_exptl_crystal_size_min 0.15
_refine_diff_density_max 0.224
_refine_diff_density_min -0.262
_refine_diff_density_rms 0.053
_refine_ls_abs_structure_details 'Flack H D (1983), Acta Cryst. A39, 876-881'
_refine_ls_abs_structure_Flack 0.00(2)
_refine_ls_extinction_coef 0.0069(8)
_refine_ls_extinction_expression Fc^*^=kFc[1+0.001xFc^2^\l^3^/sin(2\q)]^-1/4^
_refine_ls_extinction_method SHELXL
_refine_ls_goodness_of_fit_ref 0.931
_refine_ls_hydrogen_treatment mixed
_refine_ls_matrix_type full
_refine_ls_number_parameters 90
_refine_ls_number_reflns 1286
_refine_ls_number_restraints 0
_refine_ls_restrained_S_all 0.931
_refine_ls_R_factor_all 0.0398
_refine_ls_R_factor_gt 0.0255
_refine_ls_shift/su_max 0.000
_refine_ls_shift/su_mean 0.000
_refine_ls_structure_factor_coef Fsqd
_refine_ls_weighting_details 'calc w=1/[\s^2^(Fo^2^)+(0.0273P)^2^+0.0000P] where P=(Fo^2^+2Fc^2^)/3'
_refine_ls_weighting_scheme calc
_refine_ls_wR_factor_gt 0.0481
_refine_ls_wR_factor_ref 0.0503
_reflns_number_gt 1032
_reflns_number_total 1286
_reflns_threshold_expression >2sigma(I)
_cod_data_source_file ic049170tsi20040625_101613_2.cif
_cod_data_source_block Co-CHOO-Bpy-Dimand-2-Co
_cod_original_cell_volume 1116.07(5)
_cod_database_code 4308501

loop_
_symmetry_equiv_pos_as_xyz
'x, y, z'
'-x, -y, z+1/2'
'-y+1/2, x+1/2, z+1/4'
'y+1/2, -x+1/2, z+3/4'
'-x+1/2, y+1/2, -z+1/4'
'x+1/2, -y+1/2, -z+3/4'
'y, x, -z'
'-y, -x, -z+1/2'

loop_
_atom_site_label
_atom_site_type_symbol
_atom_site_fract_x
_atom_site_fract_y
_atom_site_fract_z
_atom_site_U_iso_or_equiv
_atom_site_adp_type
_atom_site_occupancy
_atom_site_symmetry_multiplicity
_atom_site_calc_flag
_atom_site_refinement_flags
_atom_site_disorder_assembly
_atom_site_disorder_group
Co1 Co 0.26159(3) 0.26159(3) 0.0000 0.02027(12) Uani 1 2 d S . .
O1 O 0.12705(18) 0.39823(19) 0.08639(8) 0.0306(4) Uani 1 1 d . . .
O2 O 0.10234(17) 0.60814(18) 0.17065(8) 0.0292(4) Uani 1 1 d . . .
N1 N 0.44949(16) 0.44949(16) 0.0000 0.0233(5) Uani 1 2 d S . .
N2 N 1.07353(17) 1.07353(17) 0.0000 0.0263(5) Uani 1 2 d S . .
C1 C 0.1773(3) 0.5246(3) 0.12113(11) 0.0298(5) Uani 1 1 d . . .
H1 H 0.2843 0.5614 0.1085 0.036 Uiso 1 1 calc R . .
C2 C 0.5927(2) 0.4297(2) 0.03879(12) 0.0294(5) Uani 1 1 d . . .
H2 H 0.6076 0.3321 0.0670 0.035 Uiso 1 1 calc R . .
C3 C 0.7189(3) 0.5472(2) 0.03893(12) 0.0316(5) Uani 1 1 d . . .
H3 H 0.8184 0.5266 0.0649 0.038 Uiso 1 1 calc R . .
C4 C 0.6960(2) 0.6960(2) 0.0000 0.0267(6) Uani 1 2 d S . .
C5 C 0.8277(2) 0.8277(2) 0.0000 0.0269(6) Uani 1 2 d S . .
C6 C 0.9939(2) 0.7856(2) -0.01213(11) 0.0304(5) Uani 1 1 d . . .
H6 H 1.0256 0.6749 -0.0199 0.037 Uiso 1 1 calc R . .
C7 C 1.1109(2) 0.9122(2) -0.01243(12) 0.0306(5) Uani 1 1 d . . .
H7 H 1.2220 0.8842 -0.0218 0.037 Uiso 1 1 calc R . .

loop_
_atom_site_aniso_label
_atom_site_aniso_U_11
_atom_site_aniso_U_22
_atom_site_aniso_U_33
_atom_site_aniso_U_23
_atom_site_aniso_U_13
_atom_site_aniso_U_12
Co1 0.01893(14) 0.01893(14) 0.02294(18) -0.00049(13) 0.00049(13) -0.00271(19)
O1 0.0285(8) 0.0289(9) 0.0345(8) -0.0113(7) 0.0029(7) -0.0040(7)
O2 0.0246(8) 0.0319(9) 0.0311(8) -0.0099(7) 0.0012(6) 0.0032(7)
N1 0.0207(7) 0.0207(7) 0.0285(12) -0.0016(8) 0.0016(8) -0.0023(9)
N2 0.0224(7) 0.0224(7) 0.0339(13) 0.0014(9) -0.0014(9) -0.0034(9)
C1 0.0242(11) 0.0364(13) 0.0288(12) -0.0041(11) 0.0030(9) -0.0026(9)
C2 0.0277(12) 0.0210(12) 0.0394(12) 0.0044(10) -0.0014(10) -0.0032(8)
C3 0.0246(12) 0.0301(11) 0.0402(12) 0.0038(10) -0.0048(10) -0.0022(9)
C4 0.0252(9) 0.0252(9) 0.0295(15) -0.0017(11) 0.0017(11) -0.0019(10)
C5 0.0275(9) 0.0275(9) 0.0257(15) 0.0031(11) -0.0031(11) -0.0058(11)
C6 0.0300(11) 0.0199(10) 0.0415(13) -0.0008(10) -0.0005(10) -0.0001(8)
C7 0.0192(10) 0.0267(11) 0.0460(14) -0.0007(10) 0.0064(10) 0.0001(8)

loop_
_atom_type_symbol
_atom_type_description
_atom_type_scat_dispersion_real
_atom_type_scat_dispersion_imag
_atom_type_scat_source
C C 0.0033 0.0016 'International Tables Vol C Tables 4.2.6.8 and 6.1.1.4'
H H 0.0000 0.0000 'International Tables Vol C Tables 4.2.6.8 and 6.1.1.4'
N N 0.0061 0.0033 'International Tables Vol C Tables 4.2.6.8 and 6.1.1.4'
O O 0.0106 0.0060 'International Tables Vol C Tables 4.2.6.8 and 6.1.1.4'
Co Co 0.3494 0.9721 'International Tables Vol C Tables 4.2.6.8 and 6.1.1.4'

loop_
_geom_angle_atom_site_label_1
_geom_angle_atom_site_label_2
_geom_angle_atom_site_label_3
_geom_angle
_geom_angle_site_symmetry_1
_geom_angle_site_symmetry_3
_geom_angle_publ_flag
N1 Co1 N2 180.000(16) . 1_445 ?
N1 Co1 O2 92.62(4) . 4_454 ?
N2 Co1 O2 87.38(4) 1_445 4_454 ?
N1 Co1 O2 92.62(4) . 5_545 ?
N2 Co1 O2 87.38(4) 1_445 5_545 ?
O2 Co1 O2 174.76(8) 4_454 5_545 ?
N1 Co1 O1 89.69(4) . 7 ?
N2 Co1 O1 90.31(4) 1_445 7 ?
O2 Co1 O1 95.03(5) 4_454 7 ?
O2 Co1 O1 85.00(5) 5_545 7 ?
N1 Co1 O1 89.68(4) . . ?
N2 Co1 O1 90.32(4) 1_445 . ?
O2 Co1 O1 85.00(5) 4_454 . ?
O2 Co1 O1 95.03(5) 5_545 . ?
O1 Co1 O1 179.37(9) 7 . ?
C1 O1 Co1 126.40(15) . . ?
C1 O2 Co1 120.80(14) . 3 ?
C2 N1 C2 117.3(2) . 7 ?
C2 N1 Co1 121.37(12) . . ?
C2 N1 Co1 121.37(12) 7 . ?
C7 N2 C7 117.0(2) 7 . ?
C7 N2 Co1 121.50(12) 7 1_665 ?
C7 N2 Co1 121.50(12) . 1_665 ?
O1 C1 O2 128.2(2) . . ?
N1 C2 C3 123.08(19) . . ?
C2 C3 C4 119.2(2) . . ?
C3 C4 C3 118.1(3) 7 . ?
C3 C4 C5 120.96(13) 7 . ?
C3 C4 C5 120.97(13) . . ?
C6 C5 C6 119.2(2) . 7 ?
C6 C5 C4 120.42(12) . . ?
C6 C5 C4 120.42(12) 7 . ?
C7 C6 C5 118.24(19) . . ?
N2 C7 C6 123.66(18) . . ?

loop_
_geom_bond_atom_site_label_1
_geom_bond_atom_site_label_2
_geom_bond_distance
_geom_bond_site_symmetry_2
_geom_bond_publ_flag
Co1 N1 2.1221(19) . ?
Co1 N2 2.124(2) 1_445 ?
Co1 O2 2.1473(13) 4_454 ?
Co1 O2 2.1473(13) 5_545 ?
Co1 O1 2.1519(13) 7 ?
Co1 O1 2.1519(13) . ?
O1 C1 1.245(2) . ?
O2 C1 1.247(2) . ?
O2 Co1 2.1473(13) 3 ?
N1 C2 1.339(2) . ?
N1 C2 1.339(2) 7 ?
N2 C7 1.341(2) 7 ?
N2 C7 1.341(2) . ?
N2 Co1 2.124(2) 1_665 ?
C2 C3 1.377(3) . ?
C3 C4 1.382(2) . ?
C4 C3 1.382(2) 7 ?
C4 C5 1.487(4) . ?
C5 C6 1.386(2) . ?
C5 C6 1.386(2) 7 ?
C6 C7 1.376(3) . ?
